data_7019866
loop_
_publ_author_name
'Langley, Stuart K.'
'Chilton, Nicholas F.'
'Moubaraki, Boujemaa'
'Murray, Keith S.'

_publ_section_title
;
 Unusual oxidation state distributions observed for two mixed-valence
 heptanuclear manganese disc-like clusters.
;
_journal_issue 32
_journal_name_full 'Dalton transactions (Cambridge, England : 2003)'
_journal_page_first 9789
_journal_page_last 9796
_journal_paper_doi 10.1039/c2dt30786c
_journal_volume 41
_journal_year 2012
_chemical_formula_sum 'C44 H90 B2 F8 Mn7 N4 O28'
_chemical_formula_weight 1681.40
_chemical_name_systematic
;
?
;
_space_group_IT_number 176
_symmetry_cell_setting hexagonal
_symmetry_space_group_name_Hall '-P 6c'
_symmetry_space_group_name_H-M 'P 63/m'
_atom_sites_solution_hydrogens geom
_atom_sites_solution_primary direct
_atom_sites_solution_secondary difmap
_audit_creation_date '9 November 2005'
_audit_creation_method SHELXL-97
_cell_angle_alpha 90.00
_cell_angle_beta 90.00
_cell_angle_gamma 120.00
_cell_formula_units_Z 4
_cell_length_a 15.670(2)
_cell_length_b 15.670(2)
_cell_length_c 37.620(8)
_cell_measurement_reflns_used 9657
_cell_measurement_temperature 123(2)
_cell_measurement_theta_max 24.12
_cell_measurement_theta_min 2.21
_cell_volume 8000(2)
_computing_cell_refinement 'Bruker Apex2 V2.0'
_computing_data_collection 'Bruker Apex2 V2.0'
_computing_data_reduction 'Bruker Apex2 V2.0'
_computing_molecular_graphics X-Seed
_computing_publication_material CIFTAB
_computing_structure_refinement 'SHELXL-97 (Sheldrick, 1997)'
_computing_structure_solution 'SHELXS-97 (Sheldrick, 1990)'
_diffrn_ambient_temperature 123(2)
_diffrn_measured_fraction_theta_full 0.998
_diffrn_measured_fraction_theta_max 0.998
_diffrn_measurement_device_type 'APEX X8'
_diffrn_measurement_method 'scans in phi and omega'
_diffrn_radiation_monochromator graphite
_diffrn_radiation_source 'fine-focus sealed tube'
_diffrn_radiation_type MoK\a
_diffrn_radiation_wavelength 0.71073
_diffrn_reflns_av_R_equivalents 0.0797
_diffrn_reflns_av_sigmaI/netI 0.0583
_diffrn_reflns_limit_h_max 20
_diffrn_reflns_limit_h_min -20
_diffrn_reflns_limit_k_max 20
_diffrn_reflns_limit_k_min -20
_diffrn_reflns_limit_l_max 48
_diffrn_reflns_limit_l_min -48
_diffrn_reflns_number 35055
_diffrn_reflns_theta_full 27.49
_diffrn_reflns_theta_max 27.49
_diffrn_reflns_theta_min 2.63
_diffrn_standards_decay_% 0
_diffrn_standards_interval_count 0
_diffrn_standards_interval_time 0
_diffrn_standards_number 0
_exptl_absorpt_coefficient_mu 1.156
_exptl_absorpt_correction_T_max 0.891
_exptl_absorpt_correction_T_min 0.758
_exptl_absorpt_correction_type multi-scan
_exptl_absorpt_process_details SADABS
_exptl_crystal_colour brown
_exptl_crystal_density_diffrn 1.396
_exptl_crystal_density_method 'not measured'
_exptl_crystal_description plate
_exptl_crystal_F_000 3452
_exptl_crystal_size_max 0.4
_exptl_crystal_size_mid 0.2
_exptl_crystal_size_min 0.1
_platon_squeeze_details
;
;
_refine_diff_density_max 0.604
_refine_diff_density_min -0.709
_refine_diff_density_rms 0.111
_refine_ls_extinction_method none
_refine_ls_goodness_of_fit_ref 1.105
_refine_ls_hydrogen_treatment mixed
_refine_ls_matrix_type full
_refine_ls_number_parameters 302
_refine_ls_number_reflns 6228
_refine_ls_number_restraints 1
_refine_ls_restrained_S_all 1.105
_refine_ls_R_factor_all 0.0885
_refine_ls_R_factor_gt 0.0682
_refine_ls_shift/su_max 0.001
_refine_ls_shift/su_mean 0.000
_refine_ls_structure_factor_coef Fsqd
_refine_ls_weighting_details 'calc w=1/[\s^2^(Fo^2^)+(0.0452P)^2^+33.7499P] where P=(Fo^2^+2Fc^2^)/3'
_refine_ls_weighting_scheme calc
_refine_ls_wR_factor_gt 0.1534
_refine_ls_wR_factor_ref 0.1613
_reflns_number_gt 4813
_reflns_number_total 6228
_reflns_threshold_expression >2sigma(I)
_cod_data_source_file c2dt30786c.txt
_cod_data_source_block Mn7final
_cod_original_sg_symbol_H-M P63/m
_cod_database_code 7019866

loop_
_symmetry_equiv_pos_as_xyz
'x, y, z'
'x-y, x, z+1/2'
'-y, x-y, z'
'-x, -y, z+1/2'
'-x+y, -x, z'
'y, -x+y, z+1/2'
'-x, -y, -z'
'-x+y, -x, -z-1/2'
'y, -x+y, -z'
'x, y, -z-1/2'
'x-y, x, -z'
'-y, x-y, -z-1/2'

loop_
_atom_site_label
_atom_site_type_symbol
_atom_site_fract_x
_atom_site_fract_y
_atom_site_fract_z
_atom_site_U_iso_or_equiv
_atom_site_adp_type
_atom_site_occupancy
_atom_site_symmetry_multiplicity
_atom_site_calc_flag
_atom_site_refinement_flags
_atom_site_disorder_assembly
_atom_site_disorder_group
Mn1 Mn 0.3333 0.6667 0.38937(3) 0.0161(2) Uani 1 3 d S . .
Mn2 Mn 0.13641(5) 0.46386(5) 0.407158(17) 0.01760(16) Uani 1 1 d . . .
Mn3 Mn 0.11493(5) 0.66088(5) 0.404002(18) 0.01900(17) Uani 1 1 d . . .
F1S F 0.0000 1.0000 0.3547(2) 0.090(3) Uani 1 3 d S . .
F2S F -0.0054(2) 0.9141(2) 0.40369(10) 0.0486(9) Uani 1 1 d . . .
F3S F -0.3076(3) 0.4269(2) 0.34638(10) 0.0510(9) Uani 1 1 d . . .
F4S F -0.3333 0.3333 0.39592(17) 0.0525(16) Uani 1 3 d S . .
O1 O 0.2499(2) 0.5084(2) 0.37497(7) 0.0185(6) Uani 1 1 d . C .
O2 O 0.2079(2) 0.5966(2) 0.42705(7) 0.0175(6) Uani 1 1 d . . .
O3 O 0.2035(2) 0.4198(2) 0.43648(8) 0.0197(6) Uani 1 1 d . . .
O4 O 0.0737(2) 0.3421(2) 0.38442(8) 0.0212(6) Uani 1 1 d . . .
O5 O 0.0336(2) 0.4290(2) 0.43880(8) 0.0202(6) Uani 1 1 d . . .
O6 O -0.1128(2) 0.1155(3) 0.45562(10) 0.0352(9) Uani 1 1 d . . .
H6 H -0.1152 0.1027 0.4338 0.042 Uiso 1 1 calc R . .
O7 O 0.0843(2) 0.5249(2) 0.37700(8) 0.0196(6) Uani 1 1 d . . .
O8 O 0.0197(2) 0.5883(2) 0.45082(8) 0.0236(7) Uani 1 1 d D . .
O9 O 0.0878(3) 0.7742(3) 0.38061(9) 0.0273(7) Uani 1 1 d . . .
O10 O 0.2734(8) 0.6881(7) 0.5332(3) 0.030(2) Uani 0.33 1 d P A -1
H10 H 0.2736 0.6769 0.5550 0.035 Uiso 0.33 1 calc PR A -1
N1 N 0.3333 0.6667 0.32831(16) 0.0199(13) Uani 1 3 d S . .
N2 N -0.0533(3) 0.5853(3) 0.38208(11) 0.0242(8) Uani 1 1 d . . .
C1 C 0.2326(3) 0.4879(3) 0.33748(11) 0.0223(9) Uani 1 1 d . . .
H1A H 0.1643 0.4334 0.3339 0.027 Uiso 1 1 calc R B 1
H1B H 0.2779 0.4661 0.3284 0.027 Uiso 1 1 calc R B 1
C2 C 0.3128(6) 0.5680(6) 0.3158(2) 0.0170(17) Uani 0.50 1 d P C 2
H2A H 0.3734 0.5635 0.3176 0.020 Uiso 0.50 1 calc PR C 2
H2B H 0.2927 0.5595 0.2905 0.020 Uiso 0.50 1 calc PR C 2
C4 C 0.1474(3) 0.3261(3) 0.45264(12) 0.0231(9) Uani 1 1 d . . .
H4A H 0.1589 0.3335 0.4786 0.028 Uiso 1 1 calc R . .
H4B H 0.1713 0.2823 0.4438 0.028 Uiso 1 1 calc R . .
C5 C 0.0362(3) 0.2765(3) 0.44577(12) 0.0215(9) Uani 1 1 d . . .
C6 C 0.0135(3) 0.2590(3) 0.40602(12) 0.0241(9) Uani 1 1 d . . .
H6A H 0.0220 0.2033 0.3984 0.029 Uiso 1 1 calc R . .
H6B H -0.0563 0.2397 0.4021 0.029 Uiso 1 1 calc R . .
C7 C -0.0020(3) 0.3425(3) 0.45957(12) 0.0247(10) Uani 1 1 d . . .
H7A H -0.0749 0.3059 0.4590 0.030 Uiso 1 1 calc R . .
H7B H 0.0192 0.3608 0.4845 0.030 Uiso 1 1 calc R . .
C8 C -0.0130(3) 0.1779(3) 0.46598(13) 0.0265(10) Uani 1 1 d . . .
H8A H 0.0246 0.1435 0.4615 0.032 Uiso 1 1 calc R . .
H8B H -0.0104 0.1911 0.4918 0.032 Uiso 1 1 calc R . .
C9 C 0.2249(3) 0.6091(3) 0.46482(11) 0.0204(9) Uani 1 1 d . . .
H9A H 0.1940 0.5430 0.4760 0.024 Uiso 1 1 calc R . .
H9B H 0.1911 0.6434 0.4743 0.024 Uiso 1 1 calc R . .
C10 C 0.3333 0.6667 0.47620(18) 0.0153(14) Uani 1 3 d S . .
C11 C 0.3333 0.6667 0.5167(2) 0.0279(18) Uani 1 3 d S . .
H11A H 0.3185 0.6004 0.5247 0.034 Uiso 0.33 1 calc PR A .
H11B H 0.4011 0.7139 0.5247 0.034 Uiso 0.33 1 calc PR . .
C12 C -0.0069(3) 0.4661(3) 0.35977(12) 0.0238(10) Uani 1 1 d . . .
H12A H -0.0517 0.4111 0.3755 0.029 Uiso 1 1 calc R . .
H12B H 0.0033 0.4377 0.3377 0.029 Uiso 1 1 calc R . .
C13 C -0.0527(3) 0.5292(4) 0.35076(12) 0.0253(10) Uani 1 1 d . . .
H13A H -0.0147 0.5755 0.3314 0.030 Uiso 1 1 calc R . .
H13B H -0.1210 0.4865 0.3423 0.030 Uiso 1 1 calc R . .
C14 C -0.1198(3) 0.5219(4) 0.41063(13) 0.0298(11) Uani 1 1 d . . .
H14A H -0.1257 0.4560 0.4095 0.036 Uiso 1 1 calc R . .
H14B H -0.1862 0.5134 0.4072 0.036 Uiso 1 1 calc R . .
C15 C -0.0802(3) 0.5676(4) 0.44647(13) 0.0279(11) Uani 1 1 d . . .
H15A H -0.0822 0.6295 0.4487 0.033 Uiso 1 1 calc R . .
H15B H -0.1220 0.5221 0.4654 0.033 Uiso 1 1 calc R . .
C16 C -0.0787(4) 0.6607(4) 0.37198(14) 0.0309(11) Uani 1 1 d . . .
H16A H -0.1017 0.6808 0.3932 0.037 Uiso 1 1 calc R . .
H16B H -0.1331 0.6326 0.3544 0.037 Uiso 1 1 calc R . .
C17 C 0.0101(4) 0.7504(4) 0.35605(14) 0.0298(11) Uani 1 1 d . . .
H17A H 0.0265 0.7347 0.3324 0.036 Uiso 1 1 calc R . .
H17B H -0.0027 0.8059 0.3535 0.036 Uiso 1 1 calc R . .
C2' C 0.2471(7) 0.5731(7) 0.3174(2) 0.0237(19) Uani 0.50 1 d P C 1
H3'A H 0.1875 0.5792 0.3198 0.028 Uiso 0.50 1 calc PR C 1
H3'B H 0.2542 0.5618 0.2919 0.028 Uiso 0.50 1 calc PR C 1
B1S B 0.0000 1.0000 0.3906(4) 0.050(3) Uani 1 3 d S . .
B2S B -0.3333 0.3333 0.3577(3) 0.043(3) Uani 1 3 d S . .
H25 H 0.140(4) 0.827(4) 0.3784(15) 0.034(16) Uiso 1 1 d . . .
H41 H 0.026(4) 0.538(3) 0.4481(16) 0.041 Uiso 1 1 d D . .

loop_
_atom_site_aniso_label
_atom_site_aniso_U_11
_atom_site_aniso_U_22
_atom_site_aniso_U_33
_atom_site_aniso_U_23
_atom_site_aniso_U_13
_atom_site_aniso_U_12
Mn1 0.0167(3) 0.0167(3) 0.0149(5) 0.000 0.000 0.00836(17)
Mn2 0.0168(3) 0.0176(3) 0.0168(3) -0.0014(3) 0.0002(3) 0.0074(3)
Mn3 0.0174(3) 0.0208(3) 0.0191(3) -0.0018(3) -0.0008(3) 0.0098(3)
F1S 0.109(4) 0.109(4) 0.050(5) 0.000 0.000 0.055(2)
F2S 0.0358(18) 0.0321(17) 0.080(3) 0.0023(17) 0.0081(17) 0.0186(14)
F3S 0.0439(19) 0.0363(18) 0.075(3) 0.0120(17) 0.0009(18) 0.0219(16)
F4S 0.053(2) 0.053(2) 0.051(4) 0.000 0.000 0.0267(12)
O1 0.0215(15) 0.0214(15) 0.0127(14) -0.0004(12) 0.0019(12) 0.0109(13)
O2 0.0177(15) 0.0189(15) 0.0149(14) -0.0011(11) 0.0012(11) 0.0085(12)
O3 0.0182(15) 0.0172(15) 0.0215(15) 0.0033(12) 0.0010(12) 0.0072(13)
O4 0.0210(16) 0.0185(15) 0.0191(15) -0.0014(12) 0.0012(12) 0.0062(13)
O5 0.0169(15) 0.0185(15) 0.0223(16) 0.0007(12) 0.0042(12) 0.0068(13)
O6 0.0261(18) 0.0302(19) 0.039(2) 0.0057(16) 0.0012(15) 0.0064(16)
O7 0.0134(14) 0.0200(15) 0.0217(16) -0.0008(12) -0.0035(12) 0.0056(12)
O8 0.0212(16) 0.0273(17) 0.0247(16) -0.0025(14) 0.0015(13) 0.0140(14)
O9 0.0228(18) 0.0281(19) 0.0320(19) -0.0013(15) -0.0070(15) 0.0136(16)
O10 0.046(6) 0.029(5) 0.019(5) 0.002(4) 0.003(4) 0.022(5)
N1 0.022(2) 0.022(2) 0.016(3) 0.000 0.000 0.0108(10)
N2 0.0168(18) 0.025(2) 0.030(2) -0.0030(16) -0.0012(16) 0.0094(16)
C1 0.022(2) 0.024(2) 0.017(2) -0.0085(18) -0.0005(17) 0.0085(19)
C2 0.021(4) 0.019(4) 0.008(4) 0.001(3) 0.000(3) 0.008(4)
C4 0.019(2) 0.022(2) 0.021(2) 0.0060(18) 0.0018(17) 0.0046(19)
C5 0.019(2) 0.019(2) 0.022(2) 0.0017(18) 0.0034(18) 0.0070(18)
C6 0.026(2) 0.016(2) 0.025(2) -0.0010(18) 0.0018(19) 0.0068(18)
C7 0.019(2) 0.024(2) 0.025(2) 0.0052(19) 0.0067(18) 0.0063(19)
C8 0.024(2) 0.020(2) 0.031(3) 0.0035(19) 0.002(2) 0.0073(19)
C9 0.022(2) 0.025(2) 0.015(2) -0.0022(17) -0.0001(17) 0.0116(19)
C10 0.015(2) 0.015(2) 0.015(3) 0.000 0.000 0.0076(10)
C11 0.036(3) 0.036(3) 0.012(3) 0.000 0.000 0.0180(14)
C12 0.020(2) 0.024(2) 0.024(2) -0.0057(18) -0.0053(18) 0.0087(19)
C13 0.024(2) 0.031(3) 0.023(2) -0.0030(19) -0.0056(18) 0.014(2)
C14 0.017(2) 0.037(3) 0.033(3) -0.008(2) -0.0012(19) 0.012(2)
C15 0.013(2) 0.036(3) 0.031(3) 0.000(2) 0.0039(19) 0.010(2)
C16 0.027(3) 0.034(3) 0.038(3) -0.007(2) -0.008(2) 0.020(2)
C17 0.031(3) 0.032(3) 0.034(3) -0.007(2) -0.011(2) 0.022(2)
C2' 0.024(5) 0.026(5) 0.020(4) -0.006(4) -0.004(4) 0.011(4)
B1S 0.050(4) 0.050(4) 0.050(7) 0.000 0.000 0.025(2)
B2S 0.038(4) 0.038(4) 0.053(7) 0.000 0.000 0.0190(19)

loop_
_atom_type_symbol
_atom_type_description
_atom_type_scat_dispersion_real
_atom_type_scat_dispersion_imag
_atom_type_scat_source
C C 0.0033 0.0016 'International Tables Vol C Tables 4.2.6.8 and 6.1.1.4'
H H 0.0000 0.0000 'International Tables Vol C Tables 4.2.6.8 and 6.1.1.4'
B B 0.0013 0.0007 'International Tables Vol C Tables 4.2.6.8 and 6.1.1.4'
N N 0.0061 0.0033 'International Tables Vol C Tables 4.2.6.8 and 6.1.1.4'
O O 0.0106 0.0060 'International Tables Vol C Tables 4.2.6.8 and 6.1.1.4'
F F 0.0171 0.0103 'International Tables Vol C Tables 4.2.6.8 and 6.1.1.4'
Mn Mn 0.3368 0.7283 'International Tables Vol C Tables 4.2.6.8 and 6.1.1.4'

loop_
_geom_angle_atom_site_label_1
_geom_angle_atom_site_label_2
_geom_angle_atom_site_label_3
_geom_angle
_geom_angle_site_symmetry_1
_geom_angle_site_symmetry_3
O1 Mn1 O1 114.22(6) 5_565 .
O1 Mn1 O1 114.22(6) 5_565 3_665
O1 Mn1 O1 114.22(6) . 3_665
O1 Mn1 O2 81.31(11) 5_565 .
O1 Mn1 O2 73.84(10) . .
O1 Mn1 O2 153.96(11) 3_665 .
O1 Mn1 O2 73.84(10) 5_565 5_565
O1 Mn1 O2 153.95(11) . 5_565
O1 Mn1 O2 81.31(11) 3_665 5_565
O2 Mn1 O2 83.53(11) . 5_565
O1 Mn1 O2 153.95(11) 5_565 3_665
O1 Mn1 O2 81.31(11) . 3_665
O1 Mn1 O2 73.84(10) 3_665 3_665
O2 Mn1 O2 83.53(11) . 3_665
O2 Mn1 O2 83.52(11) 5_565 3_665
O1 Mn1 N1 75.84(8) 5_565 .
O1 Mn1 N1 75.84(8) . .
O1 Mn1 N1 75.84(8) 3_665 .
O2 Mn1 N1 129.73(8) . .
O2 Mn1 N1 129.73(8) 5_565 .
O2 Mn1 N1 129.73(8) 3_665 .
O1 Mn1 Mn2 37.28(7) 5_565 5_565
O1 Mn1 Mn2 147.57(8) . 5_565
O1 Mn1 Mn2 96.02(8) 3_665 5_565
O2 Mn1 Mn2 84.14(8) . 5_565
O2 Mn1 Mn2 36.87(7) 5_565 5_565
O2 Mn1 Mn2 120.10(8) 3_665 5_565
N1 Mn1 Mn2 102.06(2) . 5_565
O1 Mn1 Mn2 96.02(8) 5_565 .
O1 Mn1 Mn2 37.28(7) . .
O1 Mn1 Mn2 147.57(8) 3_665 .
O2 Mn1 Mn2 36.87(7) . .
O2 Mn1 Mn2 120.10(8) 5_565 .
O2 Mn1 Mn2 84.14(8) 3_665 .
N1 Mn1 Mn2 102.05(2) . .
Mn2 Mn1 Mn2 115.758(15) 5_565 .
O1 Mn1 Mn2 147.57(8) 5_565 3_665
O1 Mn1 Mn2 96.02(8) . 3_665
O1 Mn1 Mn2 37.28(7) 3_665 3_665
O2 Mn1 Mn2 120.10(8) . 3_665
O2 Mn1 Mn2 84.14(8) 5_565 3_665
O2 Mn1 Mn2 36.87(7) 3_665 3_665
N1 Mn1 Mn2 102.06(2) . 3_665
Mn2 Mn1 Mn2 115.756(15) 5_565 3_665
Mn2 Mn1 Mn2 115.758(15) . 3_665
O5 Mn2 O4 93.31(13) . .
O5 Mn2 O3 94.50(13) . .
O4 Mn2 O3 89.93(13) . .
O5 Mn2 O7 90.16(13) . .
O4 Mn2 O7 95.83(13) . .
O3 Mn2 O7 172.38(13) . .
O5 Mn2 O2 91.09(13) . .
O4 Mn2 O2 174.96(13) . .
O3 Mn2 O2 92.18(13) . .
O7 Mn2 O2 81.69(13) . .
O5 Mn2 O1 176.63(13) . .
O4 Mn2 O1 90.06(13) . .
O3 Mn2 O1 85.35(13) . .
O7 Mn2 O1 89.64(13) . .
O2 Mn2 O1 85.55(12) . .
O5 Mn2 Mn1 133.71(10) . .
O4 Mn2 Mn1 132.37(10) . .
O3 Mn2 Mn1 92.78(9) . .
O7 Mn2 Mn1 79.65(9) . .
O2 Mn2 Mn1 42.95(8) . .
O1 Mn2 Mn1 42.98(9) . .
O7 Mn3 O9 124.24(12) . .
O7 Mn3 O8 96.04(12) . .
O9 Mn3 O8 112.25(13) . .
O7 Mn3 O1 92.53(11) . 5_565
O9 Mn3 O1 80.88(12) . 5_565
O8 Mn3 O1 155.62(11) . 5_565
O7 Mn3 O3 150.70(11) . 5_565
O9 Mn3 O3 77.74(12) . 5_565
O8 Mn3 O3 91.67(12) . 5_565
O1 Mn3 O3 70.47(11) 5_565 5_565
O7 Mn3 O2 68.24(10) . .
O9 Mn3 O2 156.43(12) . .
O8 Mn3 O2 83.56(11) . .
O1 Mn3 O2 78.50(10) 5_565 .
O3 Mn3 O2 84.69(10) 5_565 .
O7 Mn3 N2 73.20(12) . .
O9 Mn3 N2 70.03(13) . .
O8 Mn3 N2 74.46(13) . .
O1 Mn3 N2 129.92(12) 5_565 .
O3 Mn3 N2 136.01(12) 5_565 .
O2 Mn3 N2 132.86(12) . .
C1 O1 Mn2 119.1(3) . .
C1 O1 Mn1 115.4(2) . .
Mn2 O1 Mn1 99.74(12) . .
C1 O1 Mn3 118.3(2) . 3_665
Mn2 O1 Mn3 100.91(12) . 3_665
Mn1 O1 Mn3 100.04(12) . 3_665
C9 O2 Mn2 119.4(2) . .
C9 O2 Mn1 120.4(2) . .
Mn2 O2 Mn1 100.18(12) . .
C9 O2 Mn3 115.1(2) . .
Mn2 O2 Mn3 99.74(12) . .
Mn1 O2 Mn3 98.06(11) . .
C4 O3 Mn2 117.5(3) . .
C4 O3 Mn3 119.9(3) . 3_665
Mn2 O3 Mn3 103.12(13) . 3_665
C6 O4 Mn2 116.4(3) . .
C7 O5 Mn2 120.4(3) . .
C12 O7 Mn2 119.5(3) . .
C12 O7 Mn3 120.4(3) . .
Mn2 O7 Mn3 105.75(13) . .
C15 O8 Mn3 113.7(3) . .
C17 O9 Mn3 122.2(3) . .
C2' N1 C2' 112.5(4) 5_565 3_665
C2' N1 C2' 112.5(4) 5_565 .
C2' N1 C2' 112.5(4) 3_665 .
C2' N1 C2 142.1(6) 3_665 5_565
C2' N1 C2 71.5(5) . 5_565
C2' N1 C2 71.5(5) 5_565 3_665
C2' N1 C2 142.1(6) . 3_665
C2 N1 C2 110.5(4) 5_565 3_665
C2 N1 C2 110.5(4) 5_565 .
C2 N1 C2 110.5(4) 3_665 .
C2' N1 Mn1 106.2(4) 5_565 .
C2' N1 Mn1 106.2(4) 3_665 .
C2' N1 Mn1 106.2(4) . .
C2 N1 Mn1 108.5(4) 5_565 .
C2 N1 Mn1 108.5(4) 3_665 .
C2 N1 Mn1 108.5(4) . .
C13 N2 C16 110.9(4) . .
C13 N2 C14 113.1(4) . .
C16 N2 C14 110.1(4) . .
C13 N2 Mn3 103.5(3) . .
C16 N2 Mn3 111.0(3) . .
C14 N2 Mn3 108.0(3) . .
O1 C1 C2' 112.3(5) . .
O1 C1 C2 111.2(4) . .
N1 C2 C1 110.7(6) . .
O3 C4 C5 114.3(4) . .
C7 C5 C6 108.7(4) . .
C7 C5 C4 109.4(4) . .
C6 C5 C4 111.0(4) . .
C7 C5 C8 110.1(4) . .
C6 C5 C8 110.3(4) . .
C4 C5 C8 107.3(4) . .
O4 C6 C5 114.0(4) . .
O5 C7 C5 111.2(4) . .
O6 C8 C5 112.4(4) . .
O2 C9 C10 115.5(4) . .
C11 C10 C9 106.2(3) . 5_565
C11 C10 C9 106.2(3) . .
C9 C10 C9 112.5(3) 5_565 .
C11 C10 C9 106.2(3) . 3_665
C9 C10 C9 112.5(3) 5_565 3_665
C9 C10 C9 112.5(3) . 3_665
O10 C11 O10 99.1(7) . 5_565
O10 C11 O10 99.1(7) . 3_665
O10 C11 O10 99.1(7) 5_565 3_665
O10 C11 C10 118.5(5) . .
O10 C11 C10 118.5(5) 5_565 .
O10 C11 C10 118.5(5) 3_665 .
O7 C12 C13 109.3(4) . .
N2 C13 C12 110.8(4) . .
N2 C14 C15 110.2(4) . .
O8 C15 C14 110.6(4) . .
N2 C16 C17 110.7(4) . .
O9 C17 C16 104.7(4) . .
C1 C2' N1 114.6(6) . .
F1S B1S F2S 110.7(6) . .
F1S B1S F2S 110.7(6) . 3_675
F2S B1S F2S 108.2(6) . 3_675
F1S B1S F2S 110.7(6) . 5_465
F2S B1S F2S 108.2(6) . 5_465
F2S B1S F2S 108.2(6) 3_675 5_465
F3S B2S F3S 110.9(5) 5_455 3_565
F3S B2S F3S 110.9(5) 5_455 .
F3S B2S F3S 110.9(5) 3_565 .
F3S B2S F4S 108.0(5) 5_455 .
F3S B2S F4S 108.0(5) 3_565 .
F3S B2S F4S 108.0(5) . .

loop_
_geom_bond_atom_site_label_1
_geom_bond_atom_site_label_2
_geom_bond_distance
_geom_bond_site_symmetry_2
Mn1 O1 2.216(3) 5_565
Mn1 O1 2.216(3) .
Mn1 O1 2.216(3) 3_665
Mn1 O2 2.218(3) .
Mn1 O2 2.218(3) 5_565
Mn1 O2 2.218(3) 3_665
Mn1 N1 2.297(6) .
Mn1 Mn2 3.2036(8) 5_565
Mn1 Mn2 3.2035(8) .
Mn1 Mn2 3.2035(8) 3_665
Mn2 O5 1.852(3) .
Mn2 O4 1.860(3) .
Mn2 O3 1.878(3) .
Mn2 O7 1.910(3) .
Mn2 O2 1.953(3) .
Mn2 O1 1.969(3) .
Mn3 O7 2.186(3) .
Mn3 O9 2.205(3) .
Mn3 O8 2.219(3) .
Mn3 O1 2.250(3) 5_565
Mn3 O3 2.271(3) 5_565
Mn3 O2 2.314(3) .
Mn3 N2 2.430(4) .
F1S B1S 1.349(15) .
F2S B1S 1.396(6) .
F3S B2S 1.379(5) .
F4S B2S 1.438(14) .
O1 C1 1.441(5) .
O1 Mn3 2.250(3) 3_665
O2 C9 1.441(5) .
O3 C4 1.417(5) .
O3 Mn3 2.271(3) 3_665
O4 C6 1.421(5) .
O5 C7 1.415(5) .
O6 C8 1.423(6) .
O7 C12 1.412(5) .
O8 C15 1.440(5) .
O9 C17 1.421(6) .
O10 C11 1.302(11) .
N1 C2' 1.470(9) 5_565
N1 C2' 1.470(9) 3_665
N1 C2' 1.470(9) .
N1 C2 1.489(8) 5_565
N1 C2 1.489(8) 3_665
N1 C2 1.489(8) .
N2 C13 1.472(6) .
N2 C16 1.474(6) .
N2 C14 1.480(6) .
C1 C2' 1.450(10) .
C1 C2 1.498(9) .
C4 C5 1.534(6) .
C5 C7 1.522(6) .
C5 C6 1.530(6) .
C5 C8 1.540(6) .
C9 C10 1.533(5) .
C10 C11 1.522(10) .
C10 C9 1.533(5) 5_565
C10 C9 1.533(5) 3_665
C11 O10 1.302(11) 5_565
C11 O10 1.302(11) 3_665
C12 C13 1.523(6) .
C14 C15 1.507(7) .
C16 C17 1.522(7) .
B1S F2S 1.396(6) 3_675
B1S F2S 1.396(6) 5_465
B2S F3S 1.379(5) 5_455
B2S F3S 1.379(5) 3_565

loop_
_platon_squeeze_void_nr
_platon_squeeze_void_average_x
_platon_squeeze_void_average_y
_platon_squeeze_void_average_z
_platon_squeeze_void_volume
_platon_squeeze_void_count_electrons
_platon_squeeze_void_content
1 0.000 0.000 0.000 8 2 ' '
2 -0.029 0.111 0.250 1088 285 ' '
3 0.000 0.000 0.500 8 2 ' '
4 0.010 0.872 0.750 1088 285 ' '
